data_7101769
loop_
_publ_author_name
'Ismayilov, Rayyat H'
'Wang, Wen-Zhen'
'Wang, Rui-Ren'
'Yeh, Chen-Yu'
'Lee, Gene-Hsiang'
'Peng, Shie-Ming'

_publ_section_title
;
 Four quadruple metal-metal bonds lined up: linear nonachromium(II)
 metal string complexes.
;
_journal_issue 11
_journal_name_full 'Chemical communications (Cambridge, England)'
_journal_page_first 1121
_journal_page_last 1123
_journal_paper_doi 10.1039/b614597c
_journal_year 2007
_chemical_formula_sum 'C111 H93 Cl3 Cr9 N42 S2'
_chemical_formula_weight 2653.74
_chemical_name_systematic
;
?
;
_space_group_IT_number 15
_symmetry_cell_setting monoclinic
_symmetry_space_group_name_Hall '-C 2yc'
_symmetry_space_group_name_H-M 'C 1 2/c 1'
_atom_sites_solution_hydrogens geom
_atom_sites_solution_primary direct
_atom_sites_solution_secondary difmap
_audit_creation_method SHELXL-97
_cell_angle_alpha 90.00
_cell_angle_beta 98.1689(17)
_cell_angle_gamma 90.00
_cell_formula_units_Z 4
_cell_length_a 43.5722(13)
_cell_length_b 14.4390(5)
_cell_length_c 19.2834(6)
_cell_measurement_reflns_used all
_cell_measurement_temperature 150(2)
_cell_measurement_theta_max 25.00
_cell_measurement_theta_min 1.00
_cell_volume 12008.8(7)
_computing_cell_refinement DENZO-SMN
_computing_data_collection 'NONIUS COLLECT'
_computing_data_reduction DENZO-SMN
_computing_molecular_graphics 'Bruker SHELXTL'
_computing_publication_material 'Bruker SHELXTL'
_computing_structure_refinement 'SHELXL-97 (Sheldrick, 1997)'
_computing_structure_solution 'SHELXS-97 (Sheldrick, 1990)'
_diffrn_ambient_temperature 150(2)
_diffrn_measured_fraction_theta_full 0.995
_diffrn_measured_fraction_theta_max 0.995
_diffrn_measurement_device_type 'NONIUS KappaCCD'
_diffrn_measurement_method '\w scans'
_diffrn_radiation_monochromator graphite
_diffrn_radiation_source 'fine-focus sealed tube'
_diffrn_radiation_type MoK\a
_diffrn_radiation_wavelength 0.71073
_diffrn_reflns_av_R_equivalents 0.0935
_diffrn_reflns_av_sigmaI/netI 0.1183
_diffrn_reflns_limit_h_max 51
_diffrn_reflns_limit_h_min -51
_diffrn_reflns_limit_k_max 17
_diffrn_reflns_limit_k_min -17
_diffrn_reflns_limit_l_max 22
_diffrn_reflns_limit_l_min -20
_diffrn_reflns_number 31810
_diffrn_reflns_theta_full 25.00
_diffrn_reflns_theta_max 25.00
_diffrn_reflns_theta_min 1.49
_exptl_absorpt_coefficient_mu 0.948
_exptl_absorpt_correction_T_max 0.979
_exptl_absorpt_correction_T_min 0.768
_exptl_absorpt_correction_type multi-scan
_exptl_crystal_colour dark-brown
_exptl_crystal_density_diffrn 1.468
_exptl_crystal_density_meas ?
_exptl_crystal_density_method 'not measured'
_exptl_crystal_description plate
_exptl_crystal_F_000 5408
_exptl_crystal_size_max 0.25
_exptl_crystal_size_mid 0.12
_exptl_crystal_size_min 0.02
_refine_diff_density_max 1.035
_refine_diff_density_min -1.206
_refine_diff_density_rms 0.218
_refine_ls_extinction_method none
_refine_ls_goodness_of_fit_ref 1.159
_refine_ls_hydrogen_treatment constr
_refine_ls_matrix_type full
_refine_ls_number_parameters 681
_refine_ls_number_reflns 10533
_refine_ls_number_restraints 0
_refine_ls_restrained_S_all 1.159
_refine_ls_R_factor_all 0.2330
_refine_ls_R_factor_gt 0.1077
_refine_ls_shift/su_max 0.003
_refine_ls_shift/su_mean 0.001
_refine_ls_structure_factor_coef Fsqd
_refine_ls_weighting_details 'calc w=1/[\s^2^(Fo^2^)+(0.1122P)^2^+102.9418P] where P=(Fo^2^+2Fc^2^)/3'
_refine_ls_weighting_scheme calc
_refine_ls_wR_factor_gt 0.2902
_refine_ls_wR_factor_ref 0.3432
_reflns_number_gt 4321
_reflns_number_total 10533
_reflns_threshold_expression >2sigma(I)
_cod_data_source_file b614597c.txt
_cod_data_source_block ic11787
_cod_depositor_comments
;
The following automatic conversions were performed:
'_symmetry_cell_setting' value 'Monoclinic' changed to 'monoclinic'
according to '/home/saulius/struct/CIF-dictionaries/cif_core.dic'
dictionary named 'cif_core.dic' version 2.4.1 from 2010-06-29.

Automatic conversion script
Id: cif_fix_enum 1527 2010-12-29 10:47:43Z saulius 

The following automatic conversions were performed:

'_exptl_crystal_density_meas' value 'not_measured' was changed to '?'
- the value is perceived as not measured.

Automatic conversion script
Id: cif_fix_values 3008 2015-01-20 13:52:24Z robertas 
;
_cod_original_sg_symbol_H-M C2/c
_cod_database_code 7101769

loop_
_symmetry_equiv_pos_as_xyz
'x, y, z'
'-x, y, -z+1/2'
'x+1/2, y+1/2, z'
'-x+1/2, y+1/2, -z+1/2'
'-x, -y, -z'
'x, -y, z-1/2'
'-x+1/2, -y+1/2, -z'
'x+1/2, -y+1/2, z-1/2'

loop_
_atom_site_label
_atom_site_type_symbol
_atom_site_fract_x
_atom_site_fract_y
_atom_site_fract_z
_atom_site_U_iso_or_equiv
_atom_site_adp_type
_atom_site_occupancy
_atom_site_symmetry_multiplicity
_atom_site_calc_flag
_atom_site_refinement_flags
_atom_site_disorder_assembly
_atom_site_disorder_group
Cr1 Cr 0.29343(4) 0.11791(12) 0.19792(9) 0.0557(5) Uani 1 1 d . . .
Cr3 Cr 0.39783(4) 0.11973(11) 0.22574(8) 0.0483(5) Uani 1 1 d . . .
Cr2 Cr 0.34104(10) 0.1172(3) 0.2089(2) 0.0469(13) Uiso 0.50 1 d P . 1
Cr4 Cr 0.44378(10) 0.1218(3) 0.2364(2) 0.0416(13) Uiso 0.50 1 d P . 1
Cr2' Cr 0.35132(11) 0.1179(3) 0.2143(2) 0.0480(13) Uiso 0.50 1 d P . 2
Cr4' Cr 0.45435(10) 0.1210(3) 0.2420(2) 0.0434(13) Uiso 0.50 1 d P . 2
Cr5 Cr 0.5000 0.12154(15) 0.2500 0.0471(6) Uani 1 2 d S . .
S1 S 0.17806(9) 0.1378(4) 0.1505(3) 0.160(3) Uani 1 1 d . . .
N1 N 0.2964(2) -0.0248(6) 0.1773(5) 0.058(2) Uani 1 1 d . . .
N2 N 0.34672(18) -0.0028(6) 0.1582(4) 0.051(2) Uani 1 1 d . . .
N3 N 0.39717(18) 0.0296(5) 0.1444(4) 0.044(2) Uani 1 1 d . . .
N4 N 0.44772(18) 0.0750(6) 0.1400(4) 0.046(2) Uani 1 1 d . . .
N5 N 0.49824(17) 0.1225(5) 0.1439(4) 0.0425(19) Uani 1 1 d . . .
N6 N 0.54888(19) 0.1677(6) 0.1608(4) 0.051(2) Uani 1 1 d . . .
N7 N 0.60063(18) 0.2091(5) 0.1913(4) 0.046(2) Uani 1 1 d . . .
N8 N 0.65211(19) 0.2349(6) 0.2316(4) 0.053(2) Uani 1 1 d . . .
N9 N 0.7024(2) 0.2608(6) 0.2822(5) 0.055(2) Uani 1 1 d . . .
N10 N 0.4935(2) 0.1270(7) -0.0009(5) 0.068(3) Uani 1 1 d . . .
N11 N 0.29512(19) 0.1445(6) 0.0939(5) 0.059(2) Uani 1 1 d . . .
N12 N 0.34573(19) 0.1926(6) 0.1231(4) 0.051(2) Uani 1 1 d . . .
N13 N 0.39694(19) 0.2300(5) 0.1582(4) 0.045(2) Uani 1 1 d . . .
N14 N 0.44837(18) 0.2531(6) 0.2045(5) 0.050(2) Uani 1 1 d . . .
N15 N 0.5000 0.2625(7) 0.2500 0.047(3) Uani 1 2 d S . .
N16 N 0.5000 0.4531(9) 0.2500 0.082(5) Uani 1 2 d S . .
N17 N 0.2983(2) 0.0899(6) 0.3055(4) 0.056(2) Uani 1 1 d . . .
N18 N 0.34793(19) 0.0432(6) 0.3007(4) 0.055(2) Uani 1 1 d . . .
N19 N 0.39912(18) 0.0090(5) 0.2926(4) 0.044(2) Uani 1 1 d . . .
N20 N 0.44995(18) -0.0106(5) 0.2740(4) 0.046(2) Uani 1 1 d . . .
N21 N 0.5000 -0.0184(7) 0.2500 0.040(3) Uani 1 2 d S . .
N22 N 0.5000 -0.2092(10) 0.2500 0.074(4) Uani 1 2 d S . .
N23 N 0.2410(2) 0.1220(6) 0.1859(5) 0.054(2) Uani 1 1 d . . .
C1 C 0.2726(3) -0.0803(10) 0.1830(7) 0.083(4) Uani 1 1 d . . .
H1A H 0.2535 -0.0519 0.1893 0.100 Uiso 1 1 calc R . .
C2 C 0.2732(3) -0.1713(11) 0.1808(8) 0.106(5) Uani 1 1 d . . .
H2A H 0.2552 -0.2069 0.1849 0.128 Uiso 1 1 calc R . .
C3 C 0.3012(3) -0.2141(10) 0.1722(8) 0.099(5) Uani 1 1 d . . .
H3A H 0.3029 -0.2797 0.1721 0.119 Uiso 1 1 calc R . .
C4 C 0.3257(3) -0.1613(8) 0.1640(6) 0.069(3) Uani 1 1 d . . .
H4A H 0.3447 -0.1896 0.1575 0.083 Uiso 1 1 calc R . .
C5 C 0.3234(2) -0.0658(8) 0.1650(5) 0.057(3) Uani 1 1 d . . .
C6 C 0.3717(2) -0.0246(8) 0.1244(5) 0.052(3) Uani 1 1 d . . .
C7 C 0.3721(2) -0.0909(8) 0.0711(5) 0.058(3) Uani 1 1 d . . .
H7A H 0.3540 -0.1260 0.0556 0.070 Uiso 1 1 calc R . .
C8 C 0.3985(2) -0.1049(7) 0.0416(6) 0.058(3) Uani 1 1 d . . .
H8A H 0.3993 -0.1529 0.0083 0.069 Uiso 1 1 calc R . .
C9 C 0.4242(3) -0.0479(8) 0.0609(6) 0.070(3) Uani 1 1 d . . .
H9A H 0.4423 -0.0551 0.0391 0.084 Uiso 1 1 calc R . .
C10 C 0.4232(2) 0.0195(7) 0.1124(5) 0.050(3) Uani 1 1 d . . .
C11 C 0.4715(2) 0.0975(7) 0.1023(6) 0.051(3) Uani 1 1 d . . .
C12 C 0.4697(2) 0.1037(8) 0.0295(5) 0.060(3) Uani 1 1 d . . .
H12A H 0.4505 0.0904 0.0012 0.073 Uiso 1 1 calc R . .
C13 C 0.5205(3) 0.1498(8) 0.0420(6) 0.061(3) Uani 1 1 d . . .
H13A H 0.5380 0.1675 0.0208 0.073 Uiso 1 1 calc R . .
C14 C 0.5234(2) 0.1481(7) 0.1139(6) 0.048(3) Uani 1 1 d . . .
C15 C 0.5738(2) 0.2209(7) 0.1445(6) 0.052(3) Uani 1 1 d . . .
C16 C 0.5724(2) 0.2846(8) 0.0910(6) 0.059(3) Uani 1 1 d . . .
H16A H 0.5535 0.2969 0.0612 0.071 Uiso 1 1 calc R . .
C17 C 0.6000(3) 0.3305(8) 0.0825(6) 0.071(3) Uani 1 1 d . . .
H17A H 0.5999 0.3734 0.0451 0.085 Uiso 1 1 calc R . .
C18 C 0.6270(3) 0.3158(8) 0.1257(6) 0.062(3) Uani 1 1 d . . .
H18A H 0.6457 0.3448 0.1171 0.075 Uiso 1 1 calc R . .
C19 C 0.6268(2) 0.2574(7) 0.1826(6) 0.050(3) Uani 1 1 d . . .
C20 C 0.6751(3) 0.2991(9) 0.2511(6) 0.058(3) Uani 1 1 d . . .
C21 C 0.6716(3) 0.3950(8) 0.2473(6) 0.064(3) Uani 1 1 d . . .
H21A H 0.6526 0.4212 0.2258 0.077 Uiso 1 1 calc R . .
C22 C 0.6955(3) 0.4512(9) 0.2746(7) 0.076(4) Uani 1 1 d . . .
H22A H 0.6931 0.5166 0.2731 0.092 Uiso 1 1 calc R . .
C23 C 0.7229(3) 0.4131(9) 0.3040(7) 0.078(4) Uani 1 1 d . . .
H23A H 0.7400 0.4512 0.3218 0.094 Uiso 1 1 calc R . .
C24 C 0.7253(3) 0.3183(9) 0.3071(6) 0.066(3) Uani 1 1 d . . .
H24A H 0.7444 0.2922 0.3283 0.079 Uiso 1 1 calc R . .
C25 C 0.2699(3) 0.1287(8) 0.0452(6) 0.059(3) Uani 1 1 d . . .
H25A H 0.2515 0.1066 0.0606 0.071 Uiso 1 1 calc R . .
C26 C 0.2698(3) 0.1428(8) -0.0243(7) 0.073(4) Uani 1 1 d . . .
H26A H 0.2517 0.1303 -0.0566 0.087 Uiso 1 1 calc R . .
C27 C 0.2964(3) 0.1760(9) -0.0481(6) 0.071(4) Uani 1 1 d . . .
H27A H 0.2968 0.1856 -0.0968 0.086 Uiso 1 1 calc R . .
C28 C 0.3219(3) 0.1944(8) -0.0009(6) 0.067(3) Uani 1 1 d . . .
H28A H 0.3402 0.2176 -0.0164 0.080 Uiso 1 1 calc R . .
C29 C 0.3212(3) 0.1793(8) 0.0706(6) 0.061(3) Uani 1 1 d . . .
C30 C 0.3704(2) 0.2522(8) 0.1152(6) 0.053(3) Uani 1 1 d . . .
C31 C 0.3687(3) 0.3260(8) 0.0723(6) 0.061(3) Uani 1 1 d . . .
H31A H 0.3497 0.3430 0.0449 0.073 Uiso 1 1 calc R . .
C32 C 0.3952(3) 0.3763(9) 0.0692(7) 0.081(4) Uani 1 1 d . . .
H32A H 0.3947 0.4263 0.0371 0.097 Uiso 1 1 calc R . .
C33 C 0.4226(3) 0.3554(8) 0.1121(6) 0.069(3) Uani 1 1 d . . .
H33A H 0.4408 0.3909 0.1098 0.082 Uiso 1 1 calc R . .
C34 C 0.4230(2) 0.2824(8) 0.1580(6) 0.058(3) Uani 1 1 d . . .
C35 C 0.4736(2) 0.3103(8) 0.2252(6) 0.060(3) Uani 1 1 d . . .
C36 C 0.4745(2) 0.4051(8) 0.2290(7) 0.074(4) Uani 1 1 d . . .
H36A H 0.4557 0.4382 0.2159 0.089 Uiso 1 1 calc R . .
C37 C 0.2750(2) 0.1116(7) 0.3418(6) 0.055(3) Uani 1 1 d . . .
H37A H 0.2564 0.1362 0.3166 0.067 Uiso 1 1 calc R . .
C38 C 0.2764(3) 0.1009(9) 0.4109(7) 0.074(4) Uani 1 1 d . . .
H38A H 0.2591 0.1163 0.4336 0.089 Uiso 1 1 calc R . .
C39 C 0.3038(3) 0.0664(9) 0.4496(6) 0.073(3) Uani 1 1 d . . .
H39A H 0.3056 0.0583 0.4989 0.087 Uiso 1 1 calc R . .
C40 C 0.3279(2) 0.0448(8) 0.4138(6) 0.061(3) Uani 1 1 d . . .
H40A H 0.3467 0.0215 0.4386 0.073 Uiso 1 1 calc R . .
C41 C 0.3252(2) 0.0566(7) 0.3423(6) 0.053(3) Uani 1 1 d . . .
C42 C 0.3733(2) -0.0144(7) 0.3219(5) 0.051(3) Uani 1 1 d . . .
C43 C 0.3732(2) -0.0910(8) 0.3650(5) 0.057(3) Uani 1 1 d . . .
H43A H 0.3546 -0.1107 0.3811 0.068 Uiso 1 1 calc R . .
C44 C 0.4004(2) -0.1376(7) 0.3838(5) 0.056(3) Uani 1 1 d . . .
H44A H 0.4012 -0.1865 0.4170 0.067 Uiso 1 1 calc R . .
C45 C 0.4271(2) -0.1150(7) 0.3552(5) 0.057(3) Uani 1 1 d . . .
H45A H 0.4459 -0.1483 0.3681 0.068 Uiso 1 1 calc R . .
C46 C 0.4256(2) -0.0427(7) 0.3074(5) 0.047(3) Uani 1 1 d . . .
C47 C 0.4745(2) -0.0674(8) 0.2625(5) 0.051(3) Uani 1 1 d . . .
C48 C 0.4746(3) -0.1624(8) 0.2603(6) 0.064(3) Uani 1 1 d . . .
H48A H 0.4563 -0.1954 0.2662 0.077 Uiso 1 1 calc R . .
C49 C 0.2174(3) 0.1310(10) 0.1741(8) 0.085(4) Uani 1 1 d . . .
C50 C 0.6795 0.5571 0.5108 0.200 Uiso 0.50 1 d P A 1
H50A H 0.6721 0.5147 0.5460 0.240 Uiso 0.50 1 calc PR A 1
Cl1 Cl 0.6521 0.6143 0.4540 0.200 Uiso 0.50 1 d P A 1
Cl2 Cl 0.7049 0.6421 0.5410 0.200 Uiso 0.50 1 d P A 1
Cl3 Cl 0.6995 0.5095 0.4502 0.200 Uiso 0.50 1 d P A 1
C1S C 0.6013 0.6202 0.2774 0.200 Uiso 0.50 1 d P B 2
H1SA H 0.5802 0.6363 0.2562 0.300 Uiso 0.50 1 calc PR B 2
H1SB H 0.6053 0.5550 0.2679 0.300 Uiso 0.50 1 calc PR B 2
H1SC H 0.6161 0.6593 0.2574 0.300 Uiso 0.50 1 calc PR B 2
C2S C 0.6046 0.6355 0.3550 0.200 Uiso 0.50 1 d P B 2
H2SA H 0.5901 0.5959 0.3769 0.240 Uiso 0.50 1 calc PR B 2
H2SB H 0.6010 0.7012 0.3663 0.240 Uiso 0.50 1 calc PR B 2
C3S C 0.6377 0.6077 0.3780 0.200 Uiso 0.50 1 d P B 2
H3SA H 0.6507 0.6455 0.3506 0.240 Uiso 0.50 1 calc PR B 2
H3SB H 0.6398 0.5426 0.3634 0.240 Uiso 0.50 1 calc PR B 2
C4S C 0.6521 0.6143 0.4540 0.200 Uiso 0.50 1 d P B 2
H4SA H 0.6402 0.5724 0.4810 0.240 Uiso 0.50 1 calc PR B 2
H4SB H 0.6485 0.6781 0.4698 0.240 Uiso 0.50 1 calc PR B 2
C5S C 0.6870 0.5924 0.4760 0.200 Uiso 0.50 1 d P B 2
H5SA H 0.6978 0.6063 0.4354 0.240 Uiso 0.50 1 calc PR B 2
H5SB H 0.6889 0.5248 0.4844 0.240 Uiso 0.50 1 calc PR B 2
C6S C 0.7049 0.6421 0.5410 0.200 Uiso 0.50 1 d P B 2
H6SA H 0.7265 0.6211 0.5482 0.300 Uiso 0.50 1 calc PR B 2
H6SB H 0.6953 0.6273 0.5826 0.300 Uiso 0.50 1 calc PR B 2
H6SC H 0.7043 0.7092 0.5333 0.300 Uiso 0.50 1 calc PR B 2
C7S C 0.4092 0.4497 -0.1970 0.200 Uiso 0.50 1 d P C 1
H7SA H 0.3868 0.4497 -0.2137 0.300 Uiso 0.50 1 calc PR C 1
H7SB H 0.4196 0.4067 -0.2253 0.300 Uiso 0.50 1 calc PR C 1
H7SC H 0.4174 0.5122 -0.2011 0.300 Uiso 0.50 1 calc PR C 1
C8S C 0.4146 0.4198 -0.1220 0.200 Uiso 0.50 1 d P C 1
H8SA H 0.4049 0.3581 -0.1199 0.240 Uiso 0.50 1 calc PR C 1
H8SB H 0.4028 0.4628 -0.0958 0.240 Uiso 0.50 1 calc PR C 1
C9S C 0.4466 0.4128 -0.0815 0.200 Uiso 0.50 1 d P C 1
H9SA H 0.4520 0.4770 -0.0663 0.240 Uiso 0.50 1 calc PR C 1
H9SB H 0.4438 0.3786 -0.0383 0.240 Uiso 0.50 1 calc PR C 1
C10S C 0.4757 0.3742 -0.1026 0.200 Uiso 0.50 1 d P C 1
H10A H 0.4789 0.4017 -0.1480 0.240 Uiso 0.50 1 calc PR C 1
H10B H 0.4733 0.3065 -0.1093 0.240 Uiso 0.50 1 calc PR C 1
C11S C 0.5035 0.3929 -0.0496 0.200 Uiso 0.50 1 d P C 1
H11A H 0.5045 0.3509 -0.0088 0.240 Uiso 0.50 1 calc PR C 1
H11B H 0.5041 0.4580 -0.0334 0.240 Uiso 0.50 1 calc PR C 1
C12S C 0.5286 0.3726 -0.0931 0.200 Uiso 0.50 1 d P C 1
H12B H 0.5489 0.3821 -0.0647 0.300 Uiso 0.50 1 calc PR C 1
H12C H 0.5265 0.4143 -0.1336 0.300 Uiso 0.50 1 calc PR C 1
H12D H 0.5268 0.3083 -0.1093 0.300 Uiso 0.50 1 calc PR C 1

loop_
_atom_site_aniso_label
_atom_site_aniso_U_11
_atom_site_aniso_U_22
_atom_site_aniso_U_33
_atom_site_aniso_U_23
_atom_site_aniso_U_13
_atom_site_aniso_U_12
Cr1 0.0508(11) 0.0582(12) 0.0581(11) 0.0023(9) 0.0073(8) -0.0009(9)
Cr3 0.0582(11) 0.0414(10) 0.0457(10) 0.0016(8) 0.0094(8) 0.0017(8)
Cr5 0.0583(15) 0.0387(14) 0.0448(13) 0.000 0.0092(11) 0.000
S1 0.053(2) 0.227(6) 0.196(5) 0.111(5) 0.007(3) 0.000(3)
N1 0.050(6) 0.057(6) 0.069(6) -0.010(5) 0.013(5) -0.013(5)
N2 0.042(5) 0.053(6) 0.056(5) -0.004(4) 0.005(4) 0.004(4)
N3 0.043(5) 0.050(5) 0.037(4) -0.002(4) 0.004(4) 0.000(4)
N4 0.042(5) 0.052(5) 0.043(5) 0.005(4) 0.007(4) 0.004(4)
N5 0.042(5) 0.043(5) 0.044(5) 0.005(4) 0.012(4) 0.001(4)
N6 0.046(5) 0.059(6) 0.052(5) 0.004(5) 0.016(4) 0.002(4)
N7 0.040(5) 0.053(5) 0.047(5) 0.008(4) 0.012(4) 0.002(4)
N8 0.044(5) 0.054(6) 0.064(6) 0.015(5) 0.018(5) -0.002(5)
N9 0.042(6) 0.058(6) 0.068(6) -0.002(5) 0.015(5) -0.011(5)
N10 0.071(7) 0.084(7) 0.051(5) 0.003(5) 0.016(5) -0.003(6)
N11 0.038(5) 0.072(6) 0.064(6) 0.006(5) 0.002(5) 0.004(5)
N12 0.044(5) 0.052(6) 0.056(5) 0.015(4) 0.006(4) 0.008(4)
N13 0.044(5) 0.043(5) 0.049(5) 0.008(4) 0.013(4) 0.002(4)
N14 0.040(5) 0.042(5) 0.070(6) 0.006(4) 0.014(4) 0.002(4)
N15 0.051(8) 0.033(7) 0.061(8) 0.000 0.020(6) 0.000
N16 0.059(10) 0.039(8) 0.149(14) 0.000 0.018(9) 0.000
N17 0.047(5) 0.061(6) 0.064(6) -0.001(5) 0.021(5) -0.005(5)
N18 0.042(5) 0.058(6) 0.065(6) 0.014(5) 0.010(5) -0.003(5)
N19 0.047(5) 0.045(5) 0.043(5) -0.001(4) 0.007(4) 0.001(4)
N20 0.044(5) 0.044(5) 0.054(5) -0.002(4) 0.014(4) -0.001(4)
N21 0.046(7) 0.032(6) 0.041(7) 0.000 0.000(5) 0.000
N22 0.070(10) 0.061(9) 0.095(11) 0.000 0.023(8) 0.000
N23 0.030(5) 0.060(6) 0.068(6) 0.011(5) -0.006(5) 0.000(5)
C1 0.071(9) 0.065(9) 0.117(11) -0.028(8) 0.026(8) -0.028(8)
C2 0.086(11) 0.093(12) 0.151(15) -0.014(11) 0.055(10) -0.024(9)
C3 0.094(11) 0.071(10) 0.145(14) -0.015(9) 0.061(10) -0.017(9)
C4 0.069(8) 0.053(8) 0.092(9) 0.000(7) 0.032(7) -0.004(7)
C5 0.050(7) 0.068(9) 0.054(7) 0.001(6) 0.009(5) -0.018(6)
C6 0.050(7) 0.065(8) 0.041(6) 0.009(6) 0.004(5) 0.001(6)
C7 0.057(7) 0.065(8) 0.054(7) -0.017(6) 0.014(6) -0.010(6)
C8 0.058(7) 0.053(7) 0.064(7) -0.017(6) 0.012(6) -0.002(6)
C9 0.069(8) 0.076(9) 0.068(8) -0.018(7) 0.025(6) -0.002(7)
C10 0.053(7) 0.052(7) 0.042(6) 0.008(5) -0.002(5) 0.000(6)
C11 0.037(6) 0.057(7) 0.058(7) -0.005(6) 0.003(5) 0.003(5)
C12 0.041(6) 0.101(9) 0.041(6) -0.011(6) 0.010(5) -0.018(6)
C13 0.057(7) 0.080(8) 0.050(7) 0.000(6) 0.021(6) -0.003(6)
C14 0.037(6) 0.053(7) 0.056(7) -0.001(5) 0.011(5) -0.002(5)
C15 0.048(7) 0.054(7) 0.059(7) 0.004(6) 0.024(6) -0.002(5)
C16 0.049(7) 0.064(8) 0.064(7) 0.013(6) 0.009(6) -0.002(6)
C17 0.076(9) 0.066(8) 0.072(8) 0.017(7) 0.018(7) -0.005(7)
C18 0.046(7) 0.063(8) 0.080(8) 0.009(7) 0.013(6) -0.004(6)
C19 0.039(6) 0.056(7) 0.056(7) 0.000(6) 0.014(5) 0.002(5)
C20 0.046(7) 0.070(9) 0.063(7) -0.005(6) 0.025(6) -0.007(6)
C21 0.062(8) 0.060(8) 0.073(8) -0.005(7) 0.014(6) -0.005(7)
C22 0.077(9) 0.057(8) 0.099(10) -0.012(7) 0.025(8) -0.012(8)
C23 0.085(10) 0.058(9) 0.093(10) -0.009(7) 0.014(8) -0.033(8)
C24 0.046(7) 0.080(10) 0.073(8) -0.017(7) 0.015(6) -0.022(6)
C25 0.058(7) 0.070(8) 0.048(7) 0.007(6) 0.000(6) 0.008(6)
C26 0.054(8) 0.072(9) 0.087(10) -0.007(7) -0.007(7) 0.004(7)
C27 0.071(9) 0.093(10) 0.049(7) -0.003(7) 0.002(7) 0.019(7)
C28 0.058(8) 0.083(9) 0.061(8) 0.004(7) 0.014(6) 0.009(7)
C29 0.058(8) 0.064(8) 0.060(8) 0.007(6) 0.002(6) 0.018(6)
C30 0.046(7) 0.052(7) 0.063(7) 0.009(6) 0.015(6) 0.010(6)
C31 0.049(7) 0.061(8) 0.074(8) 0.023(7) 0.012(6) 0.005(6)
C32 0.077(9) 0.070(9) 0.092(10) 0.040(8) 0.004(8) 0.004(8)
C33 0.056(8) 0.056(8) 0.095(9) 0.029(7) 0.014(7) 0.004(6)
C34 0.045(7) 0.057(7) 0.073(8) 0.011(6) 0.017(6) 0.007(6)
C35 0.048(7) 0.052(7) 0.084(9) 0.005(6) 0.028(6) 0.012(6)
C36 0.046(7) 0.042(7) 0.132(12) 0.006(7) 0.006(7) 0.003(6)
C37 0.049(7) 0.053(7) 0.065(8) -0.008(6) 0.009(6) -0.001(5)
C38 0.056(8) 0.080(9) 0.094(10) -0.015(8) 0.039(7) -0.002(7)
C39 0.073(9) 0.084(9) 0.063(8) -0.006(7) 0.018(7) -0.011(7)
C40 0.048(7) 0.073(8) 0.065(8) -0.002(6) 0.016(6) -0.007(6)
C41 0.046(7) 0.060(7) 0.055(7) -0.004(6) 0.016(6) 0.000(6)
C42 0.051(7) 0.050(7) 0.053(7) -0.003(6) 0.014(5) -0.004(6)
C43 0.045(7) 0.065(8) 0.061(7) 0.016(6) 0.012(5) -0.004(6)
C44 0.051(7) 0.057(7) 0.062(7) 0.026(6) 0.017(6) -0.001(6)
C45 0.055(7) 0.061(8) 0.056(7) 0.010(6) 0.009(5) 0.008(6)
C46 0.048(7) 0.045(6) 0.049(6) 0.006(5) 0.005(5) 0.000(5)
C47 0.042(6) 0.057(8) 0.052(7) -0.003(6) 0.002(5) -0.008(6)
C48 0.058(8) 0.043(7) 0.096(9) 0.003(6) 0.025(7) 0.002(6)
C49 0.073(10) 0.083(10) 0.100(11) 0.037(8) 0.008(9) 0.002(9)

loop_
_atom_type_symbol
_atom_type_description
_atom_type_scat_dispersion_real
_atom_type_scat_dispersion_imag
_atom_type_scat_source
C C 0.0033 0.0016 'International Tables Vol C Tables 4.2.6.8 and 6.1.1.4'
H H 0.0000 0.0000 'International Tables Vol C Tables 4.2.6.8 and 6.1.1.4'
N N 0.0061 0.0033 'International Tables Vol C Tables 4.2.6.8 and 6.1.1.4'
S S 0.1246 0.1234 'International Tables Vol C Tables 4.2.6.8 and 6.1.1.4'
Cl Cl 0.1484 0.1585 'International Tables Vol C Tables 4.2.6.8 and 6.1.1.4'
Cr Cr 0.3209 0.6236 'International Tables Vol C Tables 4.2.6.8 and 6.1.1.4'

loop_
_geom_angle_atom_site_label_1
_geom_angle_atom_site_label_2
_geom_angle_atom_site_label_3
_geom_angle
_geom_angle_site_symmetry_1
_geom_angle_site_symmetry_3
N11 Cr1 Cr2 85.7(3) . .
N11 Cr1 N17 172.3(3) . .
Cr2 Cr1 N17 86.5(3) . .
N11 Cr1 N9 88.9(4) . 2_655
Cr2 Cr1 N9 85.8(3) . 2_655
N17 Cr1 N9 90.9(3) . 2_655
N11 Cr1 N1 89.3(4) . .
Cr2 Cr1 N1 85.8(3) . .
N17 Cr1 N1 89.8(3) . .
N9 Cr1 N1 171.5(3) 2_655 .
N11 Cr1 N23 94.1(3) . .
Cr2 Cr1 N23 178.8(3) . .
N17 Cr1 N23 93.7(3) . .
N9 Cr1 N23 93.0(3) 2_655 .
N1 Cr1 N23 95.4(3) . .
N11 Cr1 Cr2' 87.0(3) . .
Cr2 Cr1 Cr2' 1.39(19) . .
N17 Cr1 Cr2' 85.3(3) . .
N9 Cr1 Cr2' 85.3(3) 2_655 .
N1 Cr1 Cr2' 86.4(3) . .
N23 Cr1 Cr2' 178.0(3) . .
Cr4 Cr3 Cr2' 179.6(2) . .
Cr4 Cr3 N3 89.6(3) . .
Cr2' Cr3 N3 90.2(3) . .
Cr4 Cr3 N7 89.3(3) . 2_655
Cr2' Cr3 N7 90.8(3) . 2_655
N3 Cr3 N7 178.7(3) . 2_655
Cr4 Cr3 N19 90.5(3) . .
Cr2' Cr3 N19 89.8(3) . .
N3 Cr3 N19 89.0(3) . .
N7 Cr3 N19 90.3(3) 2_655 .
Cr4 Cr3 N13 89.0(3) . .
Cr2' Cr3 N13 90.7(3) . .
N3 Cr3 N13 90.5(3) . .
N7 Cr3 N13 90.2(3) 2_655 .
N19 Cr3 N13 179.3(3) . .
Cr4 Cr3 Cr4' 1.48(18) . .
Cr2' Cr3 Cr4' 178.90(17) . .
N3 Cr3 Cr4' 90.4(2) . .
N7 Cr3 Cr4' 88.5(2) 2_655 .
N19 Cr3 Cr4' 89.3(2) . .
N13 Cr3 Cr4' 90.2(3) . .
Cr4 Cr3 Cr2 178.34(16) . .
Cr2' Cr3 Cr2 1.30(19) . .
N3 Cr3 Cr2 89.1(3) . .
N7 Cr3 Cr2 91.9(2) 2_655 .
N19 Cr3 Cr2 90.5(2) . .
N13 Cr3 Cr2 90.0(3) . .
Cr4' Cr3 Cr2 179.51(17) . .
N12 Cr2 N2 91.9(4) . .
N12 Cr2 N8 89.3(4) . 2_655
N2 Cr2 N8 164.5(4) . 2_655
N12 Cr2 N18 165.9(4) . .
N2 Cr2 N18 87.6(4) . .
N8 Cr2 N18 87.5(4) 2_655 .
N12 Cr2 Cr1 97.6(3) . .
N2 Cr2 Cr1 98.4(3) . .
N8 Cr2 Cr1 96.8(3) 2_655 .
N18 Cr2 Cr1 96.5(3) . .
N12 Cr2 Cr3 83.3(3) . .
N2 Cr2 Cr3 83.5(3) . .
N8 Cr2 Cr3 81.3(3) 2_655 .
N18 Cr2 Cr3 82.7(3) . .
Cr1 Cr2 Cr3 177.9(2) . .
Cr3 Cr4 N4 96.7(3) . .
Cr3 Cr4 N14 97.2(3) . .
N4 Cr4 N14 90.5(4) . .
Cr3 Cr4 N20 95.9(3) . .
N4 Cr4 N20 89.3(4) . .
N14 Cr4 N20 166.9(4) . .
Cr3 Cr4 N6 96.9(3) . 2_655
N4 Cr4 N6 166.3(4) . 2_655
N14 Cr4 N6 89.1(4) . 2_655
N20 Cr4 N6 88.0(4) . 2_655
Cr3 Cr4 Cr5 179.0(2) . .
N4 Cr4 Cr5 83.2(3) . .
N14 Cr4 Cr5 83.8(3) . .
N20 Cr4 Cr5 83.1(3) . .
N6 Cr4 Cr5 83.2(3) 2_655 .
N8 Cr2' Cr3 94.6(3) 2_655 .
N8 Cr2' N18 90.0(4) 2_655 .
Cr3 Cr2' N18 96.2(3) . .
N8 Cr2' N2 170.1(4) 2_655 .
Cr3 Cr2' N2 95.2(3) . .
N18 Cr2' N2 88.1(4) . .
N8 Cr2' N12 89.7(4) 2_655 .
Cr3 Cr2' N12 94.7(3) . .
N18 Cr2' N12 169.1(4) . .
N2 Cr2' N12 90.3(4) . .
N8 Cr2' Cr1 85.3(3) 2_655 .
Cr3 Cr2' Cr1 178.8(2) . .
N18 Cr2' Cr1 85.0(3) . .
N2 Cr2' Cr1 84.9(3) . .
N12 Cr2' Cr1 84.1(3) . .
Cr5 Cr4' N20 96.8(3) . .
Cr5 Cr4' N6 97.4(3) . 2_655
N20 Cr4' N6 90.5(4) . 2_655
Cr5 Cr4' N14 95.8(3) . .
N20 Cr4' N14 167.3(4) . .
N6 Cr4' N14 89.7(4) 2_655 .
Cr5 Cr4' N4 94.5(3) . .
N20 Cr4' N4 88.9(4) . .
N6 Cr4' N4 168.0(4) 2_655 .
N14 Cr4' N4 88.2(4) . .
Cr5 Cr4' Cr3 177.1(2) . .
N20 Cr4' Cr3 83.9(3) . .
N6 Cr4' Cr3 85.4(3) 2_655 .
N14 Cr4' Cr3 83.5(3) . .
N4 Cr4' Cr3 82.7(3) . .
Cr4' Cr5 Cr4' 179.6(3) 2_655 .
Cr4' Cr5 N21 89.78(13) 2_655 .
Cr4' Cr5 N21 89.78(13) . .
Cr4' Cr5 N15 90.22(13) 2_655 .
Cr4' Cr5 N15 90.22(13) . .
N21 Cr5 N15 180.000(1) . .
Cr4' Cr5 N5 91.6(2) 2_655 2_655
Cr4' Cr5 N5 88.4(2) . 2_655
N21 Cr5 N5 90.4(2) . 2_655
N15 Cr5 N5 89.6(2) . 2_655
Cr4' Cr5 N5 88.4(2) 2_655 .
Cr4' Cr5 N5 91.6(2) . .
N21 Cr5 N5 90.4(2) . .
N15 Cr5 N5 89.6(2) . .
N5 Cr5 N5 179.2(4) 2_655 .
Cr4' Cr5 Cr4 1.73(18) 2_655 2_655
Cr4' Cr5 Cr4 178.30(18) . 2_655
N21 Cr5 Cr4 90.10(11) . 2_655
N15 Cr5 Cr4 89.90(11) . 2_655
N5 Cr5 Cr4 89.9(2) 2_655 2_655
N5 Cr5 Cr4 90.1(2) . 2_655
Cr4' Cr5 Cr4 178.30(18) 2_655 .
Cr4' Cr5 Cr4 1.73(18) . .
N21 Cr5 Cr4 90.10(11) . .
N15 Cr5 Cr4 89.90(11) . .
N5 Cr5 Cr4 90.1(2) 2_655 .
N5 Cr5 Cr4 89.9(2) . .
Cr4 Cr5 Cr4 179.8(2) 2_655 .
C1 N1 C5 117.1(10) . .
C1 N1 Cr1 120.4(8) . .
C5 N1 Cr1 122.2(7) . .
C6 N2 C5 122.2(9) . .
C6 N2 Cr2 125.5(7) . .
C5 N2 Cr2 112.1(7) . .
C6 N2 Cr2' 114.7(7) . .
C5 N2 Cr2' 121.9(7) . .
Cr2 N2 Cr2' 12.55(17) . .
C6 N3 C10 120.0(8) . .
C6 N3 Cr3 120.4(7) . .
C10 N3 Cr3 119.5(7) . .
C10 N4 C11 121.9(8) . .
C10 N4 Cr4 112.9(6) . .
C11 N4 Cr4 125.1(7) . .
C10 N4 Cr4' 123.5(7) . .
C11 N4 Cr4' 114.3(6) . .
Cr4 N4 Cr4' 12.86(16) . .
C14 N5 C11 119.6(8) . .
C14 N5 Cr5 120.7(7) . .
C11 N5 Cr5 119.7(6) . .
C14 N6 C15 123.5(9) . .
C14 N6 Cr4' 113.0(7) . 2_655
C15 N6 Cr4' 123.4(7) . 2_655
C14 N6 Cr4 124.8(7) . 2_655
C15 N6 Cr4 111.7(7) . 2_655
Cr4' N6 Cr4 12.77(16) 2_655 2_655
C19 N7 C15 120.1(8) . .
C19 N7 Cr3 118.8(7) . 2_655
C15 N7 Cr3 121.1(6) . 2_655
C20 N8 C19 120.5(9) . .
C20 N8 Cr2' 122.0(8) . 2_655
C19 N8 Cr2' 116.2(7) . 2_655
C20 N8 Cr2 111.2(7) . 2_655
C19 N8 Cr2 127.9(7) . 2_655
Cr2' N8 Cr2 12.54(17) 2_655 2_655
C24 N9 C20 117.6(10) . .
C24 N9 Cr1 120.3(8) . 2_655
C20 N9 Cr1 121.6(7) . 2_655
C12 N10 C13 117.1(9) . .
C25 N11 C29 117.5(10) . .
C25 N11 Cr1 120.4(7) . .
C29 N11 Cr1 122.2(7) . .
C29 N12 C30 122.1(9) . .
C29 N12 Cr2 111.7(7) . .
C30 N12 Cr2 126.2(7) . .
C29 N12 Cr2' 122.9(7) . .
C30 N12 Cr2' 114.7(7) . .
Cr2 N12 Cr2' 12.55(17) . .
C30 N13 C34 120.2(9) . .
C30 N13 Cr3 120.4(7) . .
C34 N13 Cr3 119.4(7) . .
C34 N14 C35 122.1(9) . .
C34 N14 Cr4 112.4(7) . .
C35 N14 Cr4 125.6(7) . .
C34 N14 Cr4' 124.3(7) . .
C35 N14 Cr4' 113.4(7) . .
Cr4 N14 Cr4' 12.93(16) . .
C35 N15 C35 119.5(13) 2_655 .
C35 N15 Cr5 120.3(6) 2_655 .
C35 N15 Cr5 120.3(6) . .
C36 N16 C36 116.9(14) 2_655 .
C37 N17 C41 117.7(9) . .
C37 N17 Cr1 119.5(8) . .
C41 N17 Cr1 122.6(7) . .
C41 N18 C42 121.3(9) . .
C41 N18 Cr2' 123.6(7) . .
C42 N18 Cr2' 114.5(7) . .
C41 N18 Cr2 113.7(7) . .
C42 N18 Cr2 125.1(7) . .
Cr2' N18 Cr2 12.52(17) . .
C42 N19 C46 119.9(9) . .
C42 N19 Cr3 120.0(7) . .
C46 N19 Cr3 120.1(6) . .
C47 N20 C46 122.0(8) . .
C47 N20 Cr4' 113.5(6) . .
C46 N20 Cr4' 124.5(7) . .
C47 N20 Cr4 124.0(7) . .
C46 N20 Cr4 113.8(6) . .
Cr4' N20 Cr4 12.90(16) . .
C47 N21 C47 117.7(12) 2_655 .
C47 N21 Cr5 121.1(6) 2_655 .
C47 N21 Cr5 121.1(6) . .
C48 N22 C48 119.2(14) 2_655 .
C49 N23 Cr1 171.0(11) . .
C2 C1 N1 125.4(13) . .
C1 C2 C3 117.9(13) . .
C4 C3 C2 119.1(14) . .
C3 C4 C5 120.4(12) . .
N1 C5 C4 120.0(10) . .
N1 C5 N2 113.2(10) . .
C4 C5 N2 126.7(11) . .
N3 C6 N2 113.4(9) . .
N3 C6 C7 120.3(9) . .
N2 C6 C7 126.2(10) . .
C8 C7 C6 120.1(10) . .
C7 C8 C9 119.5(10) . .
C10 C9 C8 119.6(10) . .
N3 C10 N4 114.0(9) . .
N3 C10 C9 120.4(10) . .
N4 C10 C9 125.4(10) . .
N5 C11 N4 113.2(9) . .
N5 C11 C12 119.6(9) . .
N4 C11 C12 127.0(9) . .
N10 C12 C11 122.1(10) . .
C14 C13 N10 123.4(10) . .
N6 C14 N5 114.0(9) . .
N6 C14 C13 128.1(9) . .
N5 C14 C13 117.9(9) . .
C16 C15 N7 120.9(9) . .
C16 C15 N6 125.5(10) . .
N7 C15 N6 113.5(9) . .
C15 C16 C17 117.1(10) . .
C18 C17 C16 122.4(11) . .
C17 C18 C19 118.6(10) . .
N7 C19 C18 120.5(10) . .
N7 C19 N8 113.3(9) . .
C18 C19 N8 126.0(9) . .
N9 C20 N8 113.6(10) . .
N9 C20 C21 120.5(10) . .
N8 C20 C21 125.6(11) . .
C22 C21 C20 119.7(12) . .
C23 C22 C21 119.7(12) . .
C22 C23 C24 118.5(12) . .
N9 C24 C23 123.9(12) . .
C26 C25 N11 123.1(11) . .
C25 C26 C27 119.5(11) . .
C28 C27 C26 119.1(11) . .
C27 C28 C29 120.0(11) . .
N11 C29 N12 113.8(10) . .
N11 C29 C28 120.8(10) . .
N12 C29 C28 125.4(11) . .
C31 C30 N13 121.7(10) . .
C31 C30 N12 125.5(10) . .
N13 C30 N12 112.8(9) . .
C30 C31 C32 118.4(11) . .
C31 C32 C33 121.2(11) . .
C34 C33 C32 118.7(11) . .
N13 C34 C33 119.6(10) . .
N13 C34 N14 114.6(9) . .
C33 C34 N14 125.8(10) . .
N15 C35 C36 117.9(11) . .
N15 C35 N14 113.2(9) . .
C36 C35 N14 128.7(10) . .
N16 C36 C35 123.7(11) . .
C38 C37 N17 124.1(11) . .
C37 C38 C39 119.1(11) . .
C40 C39 C38 117.8(11) . .
C39 C40 C41 120.8(11) . .
N17 C41 N18 112.5(9) . .
N17 C41 C40 120.5(9) . .
N18 C41 C40 126.9(10) . .
N19 C42 C43 121.1(10) . .
N19 C42 N18 113.2(9) . .
C43 C42 N18 125.6(9) . .
C44 C43 C42 118.5(10) . .
C43 C44 C45 121.3(10) . .
C46 C45 C44 118.5(10) . .
N19 C46 C45 120.3(9) . .
N19 C46 N20 113.4(9) . .
C45 C46 N20 126.2(9) . .
N21 C47 C48 120.3(10) . .
N21 C47 N20 112.7(9) . .
C48 C47 N20 126.9(10) . .
N22 C48 C47 121.1(11) . .
N23 C49 S1 175.3(16) . .
Cl3 C50 Cl2 98.9 . .
Cl3 C50 Cl1 97.7 . .
Cl2 C50 Cl1 103.4 . .
C1S C2S C3S 102.0 . .
C2S C3S C4S 121.2 . .
C3S C4S C5S 120.4 . .
C4S C5S C6S 119.1 . .
C7S C8S C9S 122.2 . .
C10S C9S C8S 130.0 . .
C9S C10S C11S 112.5 . .
C10S C11S C12S 99.7 . .

loop_
_geom_bond_atom_site_label_1
_geom_bond_atom_site_label_2
_geom_bond_distance
_geom_bond_site_symmetry_2
Cr1 N11 2.055(9) .
Cr1 Cr2 2.055(5) .
Cr1 N17 2.094(9) .
Cr1 N9 2.101(9) 2_655
Cr1 N1 2.106(9) .
Cr1 N23 2.265(9) .
Cr1 Cr2' 2.497(5) .
Cr3 Cr4 1.984(4) .
Cr3 Cr2' 2.007(5) .
Cr3 N3 2.034(8) .
Cr3 N7 2.050(8) 2_655
Cr3 N19 2.050(8) .
Cr3 N13 2.054(8) .
Cr3 Cr4' 2.438(5) .
Cr3 Cr2 2.450(5) .
Cr2 N12 2.014(9) .
Cr2 N2 2.021(9) .
Cr2 N8 2.050(9) 2_655
Cr2 N18 2.054(9) .
Cr4 N4 2.009(8) .
Cr4 N14 2.012(9) .
Cr4 N20 2.049(9) .
Cr4 N6 2.071(9) 2_655
Cr4 Cr5 2.426(4) .
Cr2' N8 2.003(9) 2_655
Cr2' N18 2.009(9) .
Cr2' N2 2.046(9) .
Cr2' N12 2.047(9) .
Cr4' Cr5 1.973(4) .
Cr4' N20 2.016(9) .
Cr4' N6 2.016(9) 2_655
Cr4' N14 2.043(9) .
Cr4' N4 2.057(9) .
Cr5 Cr4' 1.973(4) 2_655
Cr5 N21 2.021(10) .
Cr5 N15 2.035(11) .
Cr5 N5 2.037(7) 2_655
Cr5 N5 2.037(7) .
Cr5 Cr4 2.426(4) 2_655
S1 C49 1.713(15) .
N1 C1 1.327(13) .
N1 C5 1.369(13) .
N2 C6 1.383(12) .
N2 C5 1.384(12) .
N3 C6 1.368(12) .
N3 C10 1.375(12) .
N4 C10 1.380(12) .
N4 C11 1.386(12) .
N5 C14 1.360(11) .
N5 C11 1.365(12) .
N6 C14 1.358(12) .
N6 C15 1.399(12) .
N6 Cr4' 2.016(9) 2_655
N6 Cr4 2.071(9) 2_655
N7 C19 1.366(12) .
N7 C15 1.383(12) .
N7 Cr3 2.050(8) 2_655
N8 C20 1.378(13) .
N8 C19 1.385(12) .
N8 Cr2' 2.003(9) 2_655
N8 Cr2 2.050(9) 2_655
N9 C24 1.334(12) .
N9 C20 1.370(13) .
N9 Cr1 2.101(9) 2_655
N10 C12 1.306(12) .
N10 C13 1.377(13) .
N11 C25 1.360(12) .
N11 C29 1.375(13) .
N12 C29 1.377(13) .
N12 C30 1.400(12) .
N13 C30 1.364(12) .
N13 C34 1.365(12) .
N14 C34 1.387(13) .
N14 C35 1.387(13) .
N15 C35 1.369(11) 2_655
N15 C35 1.369(11) .
N16 C36 1.324(12) 2_655
N16 C36 1.324(12) .
N17 C37 1.350(12) .
N17 C41 1.371(12) .
N18 C41 1.372(12) .
N18 C42 1.396(12) .
N19 C42 1.371(12) .
N19 C46 1.371(12) .
N20 C47 1.390(12) .
N20 C46 1.395(12) .
N21 C47 1.367(11) 2_655
N21 C47 1.367(11) .
N22 C48 1.336(12) 2_655
N22 C48 1.336(12) .
N23 C49 1.028(14) .
C1 C2 1.316(18) .
C2 C3 1.400(18) .
C3 C4 1.337(15) .
C4 C5 1.382(15) .
C6 C7 1.405(14) .
C7 C8 1.369(13) .
C8 C9 1.398(14) .
C9 C10 1.395(14) .
C11 C12 1.398(14) .
C13 C14 1.374(14) .
C15 C16 1.377(14) .
C16 C17 1.407(14) .
C17 C18 1.358(14) .
C18 C19 1.385(14) .
C20 C21 1.395(15) .
C21 C22 1.367(15) .
C22 C23 1.364(16) .
C23 C24 1.373(16) .
C25 C26 1.355(15) .
C26 C27 1.393(15) .
C27 C28 1.358(15) .
C28 C29 1.401(14) .
C30 C31 1.345(14) .
C31 C32 1.371(15) .
C32 C33 1.386(15) .
C33 C34 1.375(14) .
C35 C36 1.371(15) .
C37 C38 1.334(15) .
C38 C39 1.408(16) .
C39 C40 1.374(14) .
C40 C41 1.377(14) .
C42 C43 1.383(14) .
C43 C44 1.368(13) .
C44 C45 1.395(13) .
C45 C46 1.388(13) .
C47 C48 1.373(15) .
C50 Cl3 1.6993 .
C50 Cl2 1.7004 .
C50 Cl1 1.7150 .
C1S C2S 1.4990 .
C2S C3S 1.5031 .
C3S C4S 1.5115 .
C4S C5S 1.5528 .
C5S C6S 1.5565 .
C7S C8S 1.4955 .
C8S C9S 1.4997 .
C9S C10S 1.4932 .
C10S C11S 1.4951 .
C11S C12S 1.4987 .
